data_2216378
loop_
_publ_author_name
'Jun-Hong Zhang'
'Qing-Peng He'
Yong-Wang
'Da-Qi Wang'

_publ_section_title
;
 2,4-Dibenzoyl-1,3,5-triphenylcyclohexan-1-ol dichloromethane
 hemisolvate
;
_journal_coeditor_code CV2326
_journal_issue 12
_journal_name_full 'Acta Crystallographica Section E'
_journal_page_first o4652
_journal_page_last o4652
_journal_paper_doi 10.1107/S1600536807056322
_journal_volume 63
_journal_year 2007
_chemical_formula_moiety 'C38 H31 O3, 0.5C H2 Cl2'
_chemical_formula_sum 'C38.5 H33 Cl O3'
_chemical_formula_weight 579.1
_chemical_name_systematic
;
2,4-Dibenzoyl-1,3,5-triphenylcyclohexan-1-ol dichloromethane hemisolvate
;
_space_group_IT_number 2
_symmetry_cell_setting triclinic
_symmetry_space_group_name_Hall '-P 1'
_symmetry_space_group_name_H-M 'P -1'
_atom_sites_solution_hydrogens geom
_atom_sites_solution_primary direct
_atom_sites_solution_secondary difmap
_audit_creation_method SHELXL-97
_cell_angle_alpha 94.152(15)
_cell_angle_beta 97.683(14)
_cell_angle_gamma 100.908(14)
_cell_formula_units_Z 4
_cell_length_a 12.452(11)
_cell_length_b 12.527(11)
_cell_length_c 20.631(18)
_cell_measurement_reflns_used 3197
_cell_measurement_temperature 298(2)
_cell_measurement_theta_max 21.969
_cell_measurement_theta_min 2.472
_cell_volume 3116(5)
_computing_cell_refinement 'Bruker SAINT (Siemens, 1996)'
_computing_data_collection 'Bruker SMART (Siemens, 1996)'
_computing_data_reduction 'Bruker SAINT (Siemens, 1996)'
_computing_molecular_graphics 'Bruker SHELXTL (Sheldrick, 1997b)'
_computing_publication_material 'Bruker SHELXTL (Sheldrick, 1997b)'
_computing_structure_refinement 'SHELXL97 (Sheldrick, 1997a)'
_computing_structure_solution 'SHELXS97 (Sheldrick, 1997a)'
_diffrn_ambient_temperature 298(2)
_diffrn_measured_fraction_theta_full 0.987
_diffrn_measured_fraction_theta_max 0.987
_diffrn_measurement_device_type 'Bruker SMART CCD area-detector'
_diffrn_measurement_method 'phi and omega scans'
_diffrn_radiation_monochromator graphite
_diffrn_radiation_source 'fine-focus sealed tube'
_diffrn_radiation_type MoK\a
_diffrn_radiation_wavelength 0.71073
_diffrn_reflns_av_R_equivalents 0.0265
_diffrn_reflns_av_sigmaI/netI 0.0707
_diffrn_reflns_limit_h_max 14
_diffrn_reflns_limit_h_min -13
_diffrn_reflns_limit_k_max 14
_diffrn_reflns_limit_k_min -14
_diffrn_reflns_limit_l_max 21
_diffrn_reflns_limit_l_min -24
_diffrn_reflns_number 16393
_diffrn_reflns_theta_full 25.01
_diffrn_reflns_theta_max 25.01
_diffrn_reflns_theta_min 1.83
_exptl_absorpt_coefficient_mu 0.159
_exptl_absorpt_correction_T_max 0.9494
_exptl_absorpt_correction_T_min 0.9333
_exptl_absorpt_correction_type multi-scan
_exptl_absorpt_process_details '(SADABS; Sheldrick, 1996)'
_exptl_crystal_colour colourless
_exptl_crystal_density_diffrn 1.234
_exptl_crystal_density_method 'not measured'
_exptl_crystal_description block
_exptl_crystal_F_000 1220
_exptl_crystal_size_max 0.44
_exptl_crystal_size_mid 0.39
_exptl_crystal_size_min 0.33
_refine_diff_density_max 0.404
_refine_diff_density_min -0.275
_refine_ls_extinction_method none
_refine_ls_goodness_of_fit_ref 1.005
_refine_ls_hydrogen_treatment constr
_refine_ls_matrix_type full
_refine_ls_number_parameters 784
_refine_ls_number_reflns 10835
_refine_ls_number_restraints 108
_refine_ls_restrained_S_all 1.057
_refine_ls_R_factor_all 0.1356
_refine_ls_R_factor_gt 0.0568
_refine_ls_shift/su_max 0.000
_refine_ls_shift/su_mean 0.000
_refine_ls_structure_factor_coef Fsqd
_refine_ls_weighting_details 'calc w=1/[\s^2^(Fo^2^)+(0.0761P)^2^+0.1993P] where P=(Fo^2^+2Fc^2^)/3'
_refine_ls_weighting_scheme calc
_refine_ls_wR_factor_gt 0.1372
_refine_ls_wR_factor_ref 0.1747
_reflns_number_gt 5265
_reflns_number_total 10835
_reflns_threshold_expression >2sigma(I)
_cod_data_source_file cv2326.cif
_cod_data_source_block I
_cod_depositor_comments
;
The following automatic conversions were performed:
'_symmetry_cell_setting' value 'Triclinic' changed to 'triclinic'
according to '/home/saulius/struct/CIF-dictionaries/cif_core.dic'
dictionary named 'cif_core.dic' version 2.4.1 from 2010-06-29.

Automatic conversion script
Id: cif_fix_enum 1527 2010-12-29 10:47:43Z saulius 

The following automatic conversions were performed:

'_symmetry_cell_setting' value 'Triclinic' changed to 'triclinic'
according to /home/saulius/struct/CIF-dictionaries/cif_core.dic
dictionary named 'cif_core.dic' version 2.4.1 from 2010-06-29.

Automatic conversion script
Id: cif_fix_values 1715 2011-07-08 13:25:40Z adriana 
;
_cod_original_formula_sum 'C38.5 H33 Cl1 O3'
_cod_database_code 2216378
_cod_database_fobs_code 2216378

loop_
_symmetry_equiv_pos_as_xyz
'x, y, z'
'-x, -y, -z'

loop_
_atom_site_type_symbol
_atom_site_label
_atom_site_fract_x
_atom_site_fract_y
_atom_site_fract_z
_atom_site_U_iso_or_equiv
_atom_site_adp_type
_atom_site_calc_flag
_atom_site_refinement_flags
_atom_site_occupancy
_atom_site_disorder_assembly
_atom_site_disorder_group
Cl Cl1 0.6656(2) 0.7680(2) 0.36319(11) 0.1137(8) Uani d PDU 0.60 A 1
Cl Cl2 0.7072(2) 0.8105(4) 0.49918(13) 0.1926(15) Uani d PDU 0.60 A 1
Cl Cl1' 0.6733(8) 0.7238(8) 0.4053(6) 0.320(5) Uani d PDU 0.40 B 2
Cl Cl2' 0.6652(5) 0.9270(4) 0.4809(2) 0.189(2) Uani d PDU 0.40 B 2
O O1 0.36092(18) 0.40310(17) 0.36048(10) 0.0615(6) Uani d . 1 . .
H H1 0.3285 0.3744 0.3888 0.092 Uiso calc R 1 . .
O O2 0.1561(2) 0.3367(2) 0.39103(12) 0.0739(7) Uani d . 1 . .
O O3 0.2578(2) 0.24637(19) 0.16499(11) 0.0682(7) Uani d . 1 . .
O O4 0.43540(19) 0.90376(19) 0.31106(12) 0.0751(7) Uani d . 1 . .
H H4 0.4821 0.8848 0.2908 0.113 Uiso calc R 1 . .
O O5 0.47955(19) 0.8726(2) 0.18429(12) 0.0724(7) Uani d . 1 . .
O O6 0.10992(18) 0.72014(18) 0.24378(12) 0.0683(7) Uani d . 1 . .
C C1 0.3194(2) 0.4986(2) 0.34476(14) 0.0447(8) Uani d . 1 . .
C C2 0.1943(2) 0.4668(2) 0.31583(13) 0.0427(7) Uani d . 1 . .
H H2 0.1683 0.5330 0.3041 0.051 Uiso calc R 1 . .
C C3 0.1743(2) 0.3851(2) 0.25358(14) 0.0438(8) Uani d . 1 . .
H H3 0.1951 0.3176 0.2672 0.053 Uiso calc R 1 . .
C C4 0.2475(2) 0.4258(2) 0.20236(14) 0.0441(8) Uani d . 1 . .
H H4A 0.2213 0.4871 0.1830 0.053 Uiso calc R 1 . .
C C5 0.3712(2) 0.4628(2) 0.23160(14) 0.0469(8) Uani d . 1 . .
H H5 0.3975 0.3983 0.2462 0.056 Uiso calc R 1 . .
C C6 0.3842(2) 0.5448(2) 0.29221(14) 0.0490(8) Uani d . 1 . .
H H6A 0.4619 0.5661 0.3106 0.059 Uiso calc R 1 . .
H H6B 0.3591 0.6098 0.2790 0.059 Uiso calc R 1 . .
C C7 0.3379(2) 0.5823(3) 0.40493(14) 0.0460(8) Uani d . 1 . .
C C8 0.3091(3) 0.6832(3) 0.40019(16) 0.0623(10) Uani d . 1 . .
H H8 0.2759 0.6996 0.3600 0.075 Uiso calc R 1 . .
C C9 0.3289(3) 0.7599(3) 0.45408(17) 0.0685(10) Uani d . 1 . .
H H9 0.3092 0.8274 0.4500 0.082 Uiso calc R 1 . .
C C10 0.3779(3) 0.7368(3) 0.51393(17) 0.0658(10) Uani d . 1 . .
H H10 0.3919 0.7885 0.5503 0.079 Uiso calc R 1 . .
C C11 0.4055(3) 0.6376(3) 0.51921(16) 0.0641(10) Uani d . 1 . .
H H11 0.4384 0.6218 0.5596 0.077 Uiso calc R 1 . .
C C12 0.3856(3) 0.5597(3) 0.46554(15) 0.0560(9) Uani d . 1 . .
H H12 0.4043 0.4919 0.4703 0.067 Uiso calc R 1 . .
C C13 0.1275(3) 0.4156(3) 0.36602(15) 0.0490(8) Uani d . 1 . .
C C14 0.0314(3) 0.4560(3) 0.38562(15) 0.0507(8) Uani d . 1 . .
C C15 -0.0007(3) 0.5486(3) 0.36472(17) 0.0656(10) Uani d . 1 . .
H H15 0.0393 0.5895 0.3368 0.079 Uiso calc R 1 . .
C C16 -0.0920(3) 0.5811(3) 0.3849(2) 0.0803(12) Uani d . 1 . .
H H16 -0.1133 0.6435 0.3702 0.096 Uiso calc R 1 . .
C C17 -0.1508(3) 0.5225(4) 0.4259(2) 0.0849(12) Uani d . 1 . .
H H17 -0.2115 0.5454 0.4398 0.102 Uiso calc R 1 . .
C C18 -0.1206(3) 0.4297(4) 0.44666(18) 0.0773(12) Uani d . 1 . .
H H18 -0.1620 0.3889 0.4740 0.093 Uiso calc R 1 . .
C C19 -0.0299(3) 0.3961(3) 0.42748(16) 0.0642(10) Uani d . 1 . .
H H19 -0.0093 0.3335 0.4424 0.077 Uiso calc R 1 . .
C C20 0.0529(3) 0.3561(2) 0.22293(14) 0.0455(8) Uani d . 1 . .
C C21 -0.0046(3) 0.2497(3) 0.21561(17) 0.0652(10) Uani d . 1 . .
H H21 0.0310 0.1948 0.2298 0.078 Uiso calc R 1 . .
C C22 -0.1147(3) 0.2233(3) 0.1873(2) 0.0848(13) Uani d . 1 . .
H H22 -0.1523 0.1509 0.1828 0.102 Uiso calc R 1 . .
C C23 -0.1684(3) 0.3017(4) 0.16631(18) 0.0781(12) Uani d . 1 . .
H H23 -0.2425 0.2834 0.1476 0.094 Uiso calc R 1 . .
C C24 -0.1132(3) 0.4080(3) 0.17269(17) 0.0714(11) Uani d . 1 . .
H H24 -0.1496 0.4621 0.1581 0.086 Uiso calc R 1 . .
C C25 -0.0029(3) 0.4352(3) 0.20089(16) 0.0570(9) Uani d . 1 . .
H H25 0.0341 0.5077 0.2051 0.068 Uiso calc R 1 . .
C C26 0.2361(3) 0.3329(3) 0.14882(15) 0.0493(8) Uani d . 1 . .
C C27 0.2015(3) 0.3452(3) 0.07848(16) 0.0538(9) Uani d . 1 . .
C C28 0.1639(4) 0.4334(3) 0.05594(19) 0.0923(14) Uani d . 1 . .
H H28 0.1616 0.4920 0.0857 0.111 Uiso calc R 1 . .
C C29 0.1288(5) 0.4374(4) -0.0105(2) 0.1158(18) Uani d . 1 . .
H H29 0.1021 0.4976 -0.0246 0.139 Uiso calc R 1 . .
C C30 0.1335(4) 0.3542(4) -0.0546(2) 0.0992(16) Uani d . 1 . .
H H30 0.1111 0.3573 -0.0991 0.119 Uiso calc R 1 . .
C C31 0.1707(4) 0.2667(4) -0.0337(2) 0.0949(15) Uani d . 1 . .
H H31 0.1737 0.2092 -0.0641 0.114 Uiso calc R 1 . .
C C32 0.2046(3) 0.2609(3) 0.03230(19) 0.0770(11) Uani d . 1 . .
H H32 0.2297 0.1995 0.0457 0.092 Uiso calc R 1 . .
C C33 0.4386(3) 0.5055(3) 0.17995(15) 0.0478(8) Uani d . 1 . .
C C34 0.4320(3) 0.6037(3) 0.15533(17) 0.0644(10) Uani d . 1 . .
H H34 0.3875 0.6469 0.1726 0.077 Uiso calc R 1 . .
C C35 0.4894(3) 0.6397(3) 0.10586(19) 0.0757(11) Uani d . 1 . .
H H35 0.4827 0.7058 0.0896 0.091 Uiso calc R 1 . .
C C36 0.5563(3) 0.5777(4) 0.08089(19) 0.0773(12) Uani d . 1 . .
H H36 0.5949 0.6013 0.0472 0.093 Uiso calc R 1 . .
C C37 0.5665(3) 0.4810(3) 0.10538(19) 0.0764(11) Uani d . 1 . .
H H37 0.6128 0.4391 0.0888 0.092 Uiso calc R 1 . .
C C38 0.5081(3) 0.4456(3) 0.15460(16) 0.0618(9) Uani d . 1 . .
H H38 0.5159 0.3798 0.1711 0.074 Uiso calc R 1 . .
C C39 0.4095(3) 1.0040(3) 0.28854(15) 0.0497(8) Uani d . 1 . .
C C40 0.3593(2) 0.9856(2) 0.21476(14) 0.0435(7) Uani d . 1 . .
H H40 0.3385 1.0533 0.2013 0.052 Uiso calc R 1 . .
C C41 0.2570(2) 0.8929(2) 0.20069(15) 0.0462(8) Uani d . 1 . .
H H41 0.2808 0.8252 0.2113 0.055 Uiso calc R 1 . .
C C42 0.1701(2) 0.9110(2) 0.24427(14) 0.0446(8) Uani d . 1 . .
H H42 0.1362 0.9713 0.2295 0.054 Uiso calc R 1 . .
C C43 0.2189(2) 0.9378(3) 0.31802(15) 0.0504(8) Uani d . 1 . .
H H43 0.2420 0.8724 0.3337 0.060 Uiso calc R 1 . .
C C44 0.3210(2) 1.0300(3) 0.32778(15) 0.0528(8) Uani d . 1 . .
H H44A 0.2992 1.0964 0.3145 0.063 Uiso calc R 1 . .
H H44B 0.3516 1.0429 0.3741 0.063 Uiso calc R 1 . .
C C45 0.5130(3) 1.0956(3) 0.29897(15) 0.0520(8) Uani d . 1 . .
C C46 0.6171(3) 1.0724(3) 0.31124(18) 0.0731(11) Uani d . 1 . .
H H46 0.6252 1.0008 0.3156 0.088 Uiso calc R 1 . .
C C47 0.7105(3) 1.1560(4) 0.3171(2) 0.0887(13) Uani d . 1 . .
H H47 0.7805 1.1395 0.3251 0.106 Uiso calc R 1 . .
C C48 0.7006(4) 1.2612(4) 0.31141(18) 0.0806(12) Uani d . 1 . .
H H48 0.7633 1.3162 0.3147 0.097 Uiso calc R 1 . .
C C49 0.5980(3) 1.2851(3) 0.30080(17) 0.0745(11) Uani d . 1 . .
H H49 0.5904 1.3571 0.2977 0.089 Uiso calc R 1 . .
C C50 0.5043(3) 1.2025(3) 0.29459(16) 0.0623(10) Uani d . 1 . .
H H50 0.4347 1.2199 0.2873 0.075 Uiso calc R 1 . .
C C51 0.4469(3) 0.9577(3) 0.17487(16) 0.0530(9) Uani d . 1 . .
C C52 0.4938(3) 1.0293(3) 0.12746(15) 0.0496(8) Uani d . 1 . .
C C53 0.4558(3) 1.1216(3) 0.10951(17) 0.0645(10) Uani d . 1 . .
H H53 0.3984 1.1423 0.1286 0.077 Uiso calc R 1 . .
C C54 0.5018(3) 1.1827(3) 0.06389(19) 0.0780(11) Uani d . 1 . .
H H54 0.4747 1.2438 0.0519 0.094 Uiso calc R 1 . .
C C55 0.5872(3) 1.1544(4) 0.03611(19) 0.0813(13) Uani d . 1 . .
H H55 0.6187 1.1965 0.0056 0.098 Uiso calc R 1 . .
C C56 0.6260(3) 1.0641(4) 0.0533(2) 0.0830(13) Uani d . 1 . .
H H56 0.6843 1.0450 0.0345 0.100 Uiso calc R 1 . .
C C57 0.5800(3) 1.0009(3) 0.09827(17) 0.0653(10) Uani d . 1 . .
H H57 0.6067 0.9390 0.1091 0.078 Uiso calc R 1 . .
C C58 0.2059(2) 0.8773(3) 0.12931(16) 0.0491(8) Uani d . 1 . .
C C59 0.1685(3) 0.9616(3) 0.09842(16) 0.0598(9) Uani d . 1 . .
H H59 0.1757 1.0289 0.1225 0.072 Uiso calc R 1 . .
C C60 0.1211(3) 0.9480(4) 0.03316(19) 0.0761(11) Uani d . 1 . .
H H60 0.0984 1.0061 0.0134 0.091 Uiso calc R 1 . .
C C61 0.1077(3) 0.8484(5) -0.0023(2) 0.0906(14) Uani d . 1 . .
H H61 0.0738 0.8378 -0.0459 0.109 Uiso calc R 1 . .
C C62 0.1442(4) 0.7648(4) 0.0267(2) 0.0916(14) Uani d . 1 . .
H H62 0.1361 0.6975 0.0024 0.110 Uiso calc R 1 . .
C C63 0.1931(3) 0.7790(3) 0.0918(2) 0.0720(11) Uani d . 1 . .
H H63 0.2179 0.7211 0.1106 0.086 Uiso calc R 1 . .
C C64 0.0804(3) 0.8076(3) 0.23779(15) 0.0485(8) Uani d . 1 . .
C C65 -0.0391(3) 0.8106(3) 0.22748(15) 0.0489(8) Uani d . 1 . .
C C66 -0.0807(3) 0.9029(3) 0.21618(19) 0.0741(11) Uani d . 1 . .
H H66 -0.0322 0.9683 0.2136 0.089 Uiso calc R 1 . .
C C67 -0.1927(3) 0.9005(3) 0.2086(2) 0.0922(14) Uani d . 1 . .
H H67 -0.2191 0.9639 0.2016 0.111 Uiso calc R 1 . .
C C68 -0.2644(3) 0.8055(4) 0.2114(2) 0.0830(12) Uani d . 1 . .
H H68 -0.3401 0.8037 0.2055 0.100 Uiso calc R 1 . .
C C69 -0.2262(3) 0.7127(3) 0.22272(18) 0.0731(11) Uani d . 1 . .
H H69 -0.2755 0.6478 0.2252 0.088 Uiso calc R 1 . .
C C70 -0.1142(3) 0.7154(3) 0.23058(16) 0.0588(9) Uani d . 1 . .
H H70 -0.0886 0.6516 0.2382 0.071 Uiso calc R 1 . .
C C71 0.1287(3) 0.9628(3) 0.35635(15) 0.0514(8) Uani d . 1 . .
C C72 0.0953(3) 1.0615(3) 0.35598(17) 0.0651(10) Uani d . 1 . .
H H72 0.1337 1.1175 0.3357 0.078 Uiso calc R 1 . .
C C73 0.0060(3) 1.0784(4) 0.3852(2) 0.0820(12) Uani d . 1 . .
H H73 -0.0158 1.1453 0.3841 0.098 Uiso calc R 1 . .
C C74 -0.0505(3) 0.9978(4) 0.4156(2) 0.0910(14) Uani d . 1 . .
H H74 -0.1115 1.0092 0.4346 0.109 Uiso calc R 1 . .
C C75 -0.0171(3) 0.8993(4) 0.41813(19) 0.0854(13) Uani d . 1 . .
H H75 -0.0545 0.8444 0.4396 0.102 Uiso calc R 1 . .
C C76 0.0716(3) 0.8826(3) 0.38880(17) 0.0663(10) Uani d . 1 . .
H H76 0.0939 0.8159 0.3907 0.080 Uiso calc R 1 . .
C C77 0.6124(5) 0.8111(7) 0.4318(3) 0.172(3) Uani d PDU 0.60 A 1
H H77A 0.5982 0.8842 0.4284 0.207 Uiso calc PR 0.60 A 1
H H77B 0.5433 0.7624 0.4352 0.207 Uiso calc PR 0.60 A 1
C C77' 0.6124(5) 0.8111(7) 0.4318(3) 0.172(3) Uani d PU 0.40 B 2
H H77C 0.5560 0.7712 0.4541 0.207 Uiso calc PR 0.40 B 2
H H77D 0.5730 0.8337 0.3930 0.207 Uiso calc PR 0.40 B 2

loop_
_atom_site_aniso_label
_atom_site_aniso_U_11
_atom_site_aniso_U_22
_atom_site_aniso_U_33
_atom_site_aniso_U_12
_atom_site_aniso_U_13
_atom_site_aniso_U_23
Cl1 0.1009(17) 0.148(2) 0.0975(16) 0.0285(15) 0.0339(13) 0.0032(14)
Cl2 0.110(2) 0.346(5) 0.0979(19) -0.011(3) 0.0096(14) 0.027(3)
Cl1' 0.198(7) 0.340(11) 0.414(13) 0.051(7) 0.046(9) -0.003(9)
Cl2' 0.222(5) 0.190(4) 0.115(3) -0.060(4) 0.064(3) -0.051(3)
O1 0.0713(16) 0.0643(15) 0.0539(14) 0.0289(13) 0.0042(11) 0.0072(11)
O2 0.0840(19) 0.0666(17) 0.0784(17) 0.0199(14) 0.0186(13) 0.0305(14)
O3 0.0891(19) 0.0502(15) 0.0669(16) 0.0242(13) 0.0103(13) -0.0080(12)
O4 0.0585(16) 0.0811(18) 0.0909(18) 0.0220(13) 0.0096(13) 0.0248(15)
O5 0.0629(17) 0.0610(16) 0.103(2) 0.0278(13) 0.0258(13) 0.0051(14)
O6 0.0562(15) 0.0432(14) 0.109(2) 0.0111(12) 0.0219(13) 0.0120(13)
C1 0.048(2) 0.0444(19) 0.0437(18) 0.0154(15) 0.0031(14) 0.0059(15)
C2 0.0446(19) 0.0406(18) 0.0414(17) 0.0079(14) 0.0043(14) 0.0008(14)
C3 0.0470(19) 0.0393(18) 0.0441(18) 0.0092(15) 0.0047(14) 0.0009(14)
C4 0.0487(19) 0.0397(18) 0.0434(18) 0.0115(15) 0.0040(14) 0.0000(14)
C5 0.046(2) 0.0470(19) 0.0495(19) 0.0147(15) 0.0076(15) 0.0016(15)
C6 0.0427(19) 0.054(2) 0.0480(19) 0.0102(15) 0.0017(15) -0.0023(16)
C7 0.0394(19) 0.056(2) 0.0404(18) 0.0090(16) 0.0027(14) 0.0004(15)
C8 0.078(3) 0.058(2) 0.047(2) 0.020(2) -0.0070(17) -0.0056(18)
C9 0.083(3) 0.061(2) 0.057(2) 0.017(2) 0.002(2) -0.0112(19)
C10 0.060(2) 0.077(3) 0.053(2) 0.004(2) 0.0111(18) -0.018(2)
C11 0.060(2) 0.089(3) 0.039(2) 0.013(2) 0.0027(16) 0.002(2)
C12 0.052(2) 0.072(2) 0.045(2) 0.0177(18) 0.0030(16) 0.0051(18)
C13 0.055(2) 0.046(2) 0.0426(18) 0.0047(17) 0.0022(15) 0.0049(16)
C14 0.050(2) 0.053(2) 0.0437(19) -0.0009(17) 0.0074(16) -0.0043(16)
C15 0.062(3) 0.071(3) 0.070(2) 0.018(2) 0.0220(19) 0.009(2)
C16 0.076(3) 0.087(3) 0.090(3) 0.029(2) 0.033(2) 0.013(2)
C17 0.066(3) 0.101(4) 0.085(3) 0.009(3) 0.025(2) -0.012(3)
C18 0.065(3) 0.092(3) 0.064(3) -0.016(2) 0.025(2) -0.008(2)
C19 0.063(2) 0.066(2) 0.056(2) -0.008(2) 0.0125(18) 0.0002(18)
C20 0.050(2) 0.044(2) 0.0397(18) 0.0044(16) 0.0059(14) 0.0002(15)
C21 0.070(3) 0.048(2) 0.070(2) 0.0027(19) 0.0000(19) 0.0043(18)
C22 0.072(3) 0.067(3) 0.097(3) -0.020(2) -0.005(2) 0.007(2)
C23 0.053(2) 0.094(3) 0.071(3) -0.011(2) -0.0064(19) -0.002(2)
C24 0.057(2) 0.079(3) 0.073(3) 0.014(2) -0.0062(19) 0.004(2)
C25 0.051(2) 0.050(2) 0.064(2) 0.0066(17) -0.0021(17) 0.0014(17)
C26 0.049(2) 0.044(2) 0.055(2) 0.0115(16) 0.0096(15) -0.0030(17)
C27 0.057(2) 0.052(2) 0.047(2) -0.0010(17) 0.0118(16) -0.0037(17)
C28 0.144(4) 0.075(3) 0.054(3) 0.032(3) -0.006(2) -0.004(2)
C29 0.190(6) 0.103(4) 0.052(3) 0.041(4) -0.008(3) 0.005(3)
C30 0.124(4) 0.109(4) 0.051(3) -0.007(3) 0.009(2) 0.002(3)
C31 0.122(4) 0.094(4) 0.056(3) -0.008(3) 0.026(2) -0.025(2)
C32 0.093(3) 0.073(3) 0.061(3) 0.007(2) 0.020(2) -0.013(2)
C33 0.047(2) 0.047(2) 0.0470(19) 0.0075(16) 0.0050(15) -0.0030(16)
C34 0.075(3) 0.057(2) 0.065(2) 0.0151(19) 0.0217(19) 0.0097(19)
C35 0.089(3) 0.064(3) 0.073(3) 0.007(2) 0.015(2) 0.013(2)
C36 0.076(3) 0.079(3) 0.068(3) -0.010(2) 0.022(2) -0.001(2)
C37 0.074(3) 0.078(3) 0.082(3) 0.015(2) 0.032(2) 0.004(2)
C38 0.066(2) 0.062(2) 0.061(2) 0.0148(19) 0.0223(19) 0.0035(18)
C39 0.0421(19) 0.052(2) 0.057(2) 0.0164(16) 0.0040(15) 0.0090(16)
C40 0.0374(18) 0.0410(18) 0.0542(19) 0.0118(14) 0.0103(14) 0.0027(15)
C41 0.0410(19) 0.0382(18) 0.060(2) 0.0107(15) 0.0085(15) 0.0003(15)
C42 0.0398(18) 0.0400(18) 0.055(2) 0.0113(14) 0.0078(14) 0.0027(15)
C43 0.0434(19) 0.053(2) 0.055(2) 0.0094(16) 0.0088(15) 0.0070(16)
C44 0.045(2) 0.062(2) 0.0478(19) 0.0059(17) 0.0056(15) 0.0008(16)
C45 0.041(2) 0.063(2) 0.050(2) 0.0088(17) 0.0030(15) 0.0015(17)
C46 0.044(2) 0.088(3) 0.086(3) 0.011(2) 0.0070(19) 0.002(2)
C47 0.042(2) 0.123(4) 0.097(3) 0.013(3) 0.006(2) 0.001(3)
C48 0.061(3) 0.100(4) 0.067(3) -0.011(3) 0.007(2) -0.006(2)
C49 0.067(3) 0.076(3) 0.069(3) -0.006(2) 0.003(2) 0.001(2)
C50 0.045(2) 0.070(3) 0.066(2) 0.0018(19) 0.0025(17) 0.0046(19)
C51 0.040(2) 0.050(2) 0.066(2) 0.0099(17) 0.0045(16) -0.0071(18)
C52 0.0409(19) 0.048(2) 0.056(2) 0.0024(16) 0.0101(15) -0.0096(17)
C53 0.070(3) 0.057(2) 0.067(2) 0.005(2) 0.0259(19) -0.0013(19)
C54 0.091(3) 0.066(3) 0.077(3) 0.005(2) 0.027(2) 0.006(2)
C55 0.069(3) 0.100(4) 0.064(3) -0.014(3) 0.023(2) -0.004(2)
C56 0.051(3) 0.117(4) 0.078(3) 0.009(3) 0.023(2) -0.009(3)
C57 0.044(2) 0.085(3) 0.065(2) 0.0114(19) 0.0137(18) -0.008(2)
C58 0.0400(19) 0.049(2) 0.058(2) 0.0074(16) 0.0110(15) -0.0046(17)
C59 0.051(2) 0.070(2) 0.056(2) 0.0104(18) 0.0050(17) -0.0013(19)
C60 0.057(2) 0.099(3) 0.065(3) 0.007(2) -0.001(2) 0.008(2)
C61 0.060(3) 0.130(4) 0.065(3) -0.011(3) 0.004(2) -0.012(3)
C62 0.082(3) 0.089(3) 0.088(4) -0.007(3) 0.017(3) -0.037(3)
C63 0.067(3) 0.062(2) 0.080(3) 0.004(2) 0.013(2) -0.021(2)
C64 0.052(2) 0.042(2) 0.054(2) 0.0128(17) 0.0129(15) 0.0032(16)
C65 0.044(2) 0.049(2) 0.0504(19) 0.0066(17) 0.0039(15) -0.0050(16)
C66 0.046(2) 0.054(2) 0.116(3) 0.0093(18) -0.006(2) -0.001(2)
C67 0.050(3) 0.072(3) 0.147(4) 0.021(2) -0.015(2) -0.009(3)
C68 0.042(2) 0.091(3) 0.108(3) 0.013(2) -0.004(2) -0.013(3)
C69 0.045(2) 0.076(3) 0.088(3) -0.006(2) 0.0056(19) -0.003(2)
C70 0.053(2) 0.056(2) 0.064(2) 0.0072(18) 0.0071(17) 0.0012(17)
C71 0.044(2) 0.056(2) 0.052(2) 0.0070(17) 0.0064(16) 0.0016(17)
C72 0.056(2) 0.064(3) 0.076(3) 0.0132(19) 0.0170(19) -0.002(2)
C73 0.062(3) 0.080(3) 0.103(3) 0.017(2) 0.021(2) -0.018(3)
C74 0.064(3) 0.110(4) 0.096(3) 0.007(3) 0.034(2) -0.022(3)
C75 0.072(3) 0.101(4) 0.081(3) -0.001(3) 0.036(2) 0.003(3)
C76 0.062(2) 0.071(3) 0.065(2) 0.005(2) 0.0184(19) 0.007(2)
C77 0.113(5) 0.272(8) 0.136(5) 0.037(5) 0.043(4) 0.005(5)
C77' 0.113(5) 0.272(8) 0.136(5) 0.037(5) 0.043(4) 0.005(5)

loop_
_atom_type_symbol
_atom_type_description
_atom_type_scat_dispersion_real
_atom_type_scat_dispersion_imag
_atom_type_scat_source
C C 0.0033 0.0016 'International Tables Vol C Tables 4.2.6.8 and 6.1.1.4'
H H 0.0000 0.0000 'International Tables Vol C Tables 4.2.6.8 and 6.1.1.4'
O O 0.0106 0.0060 'International Tables Vol C Tables 4.2.6.8 and 6.1.1.4'
Cl Cl 0.1484 0.1585 'International Tables Vol C Tables 4.2.6.8 and 6.1.1.4'

loop_
_geom_angle_atom_site_label_1
_geom_angle_atom_site_label_2
_geom_angle_atom_site_label_3
_geom_angle_site_symmetry_1
_geom_angle
C1 O1 H1 . 109.5
O2 O2 C13 1 0(10)
C39 O4 H4 . 109.5
O5 O5 C51 1 0(10)
O1 C1 C6 . 105.1(2)
O1 C1 C7 . 111.3(2)
C6 C1 C7 . 110.4(2)
O1 C1 C2 . 110.2(2)
C6 C1 C2 . 109.2(2)
C7 C1 C2 . 110.5(2)
C13 C2 C3 . 108.6(2)
C13 C2 C1 . 110.7(2)
C3 C2 C1 . 111.3(2)
C13 C2 H2 . 108.7
C3 C2 H2 . 108.7
C1 C2 H2 . 108.7
C20 C3 C4 . 110.7(2)
C20 C3 C2 . 112.2(2)
C4 C3 C2 . 112.2(2)
C20 C3 H3 . 107.1
C4 C3 H3 . 107.1
C2 C3 H3 . 107.1
C26 C4 C3 . 108.1(2)
C26 C4 C5 . 108.5(2)
C3 C4 C5 . 113.0(2)
C26 C4 H4A . 109.0
C3 C4 H4A . 109.0
C5 C4 H4A . 109.0
C33 C5 C6 . 113.3(3)
C33 C5 C4 . 110.9(2)
C6 C5 C4 . 110.0(2)
C33 C5 H5 . 107.5
C6 C5 H5 . 107.5
C4 C5 H5 . 107.5
C1 C6 C5 . 112.4(3)
C1 C6 H6A . 109.1
C5 C6 H6A . 109.1
C1 C6 H6B . 109.1
C5 C6 H6B . 109.1
H6A C6 H6B . 107.8
C12 C7 C8 . 118.2(3)
C12 C7 C1 . 120.7(3)
C8 C7 C1 . 121.1(3)
C9 C8 C7 . 121.1(3)
C9 C8 H8 . 119.5
C7 C8 H8 . 119.5
C10 C9 C8 . 120.1(4)
C10 C9 H9 . 120.0
C8 C9 H9 . 120.0
C11 C10 C9 . 119.3(3)
C11 C10 H10 . 120.4
C9 C10 H10 . 120.4
C10 C11 C12 . 121.2(3)
C10 C11 H11 . 119.4
C12 C11 H11 . 119.4
C7 C12 C11 . 120.2(3)
C7 C12 H12 . 119.9
C11 C12 H12 . 119.9
O2 C13 O2 1 0.0(2)
O2 C13 C14 1 119.7(3)
O2 C13 C14 . 119.7(3)
O2 C13 C2 1 117.5(3)
O2 C13 C2 . 117.5(3)
C14 C13 C2 . 122.8(3)
C15 C14 C19 . 118.7(3)
C15 C14 C13 . 123.7(3)
C19 C14 C13 . 117.6(3)
C14 C15 C16 . 120.4(4)
C14 C15 H15 . 119.8
C16 C15 H15 . 119.8
C17 C16 C15 . 120.5(4)
C17 C16 H16 . 119.8
C15 C16 H16 . 119.8
C16 C17 C18 . 119.9(4)
C16 C17 H17 . 120.1
C18 C17 H17 . 120.1
C17 C18 C19 . 120.6(4)
C17 C18 H18 . 119.7
C19 C18 H18 . 119.7
C18 C19 C14 . 119.9(4)
C18 C19 H19 . 120.1
C14 C19 H19 . 120.1
C21 C20 C25 . 117.8(3)
C21 C20 C3 . 120.9(3)
C25 C20 C3 . 121.4(3)
C20 C21 C22 . 120.8(3)
C20 C21 H21 . 119.6
C22 C21 H21 . 119.6
C23 C22 C21 . 120.7(4)
C23 C22 H22 . 119.6
C21 C22 H22 . 119.6
C22 C23 C24 . 119.7(4)
C22 C23 H23 . 120.2
C24 C23 H23 . 120.2
C23 C24 C25 . 120.0(4)
C23 C24 H24 . 120.0
C25 C24 H24 . 120.0
C20 C25 C24 . 121.0(3)
C20 C25 H25 . 119.5
C24 C25 H25 . 119.5
O3 C26 C27 . 120.0(3)
O3 C26 C4 . 118.0(3)
C27 C26 C4 . 121.9(3)
C28 C27 C32 . 117.1(3)
C28 C27 C26 . 124.7(3)
C32 C27 C26 . 118.2(3)
C27 C28 C29 . 121.5(4)
C27 C28 H28 . 119.3
C29 C28 H28 . 119.3
C30 C29 C28 . 120.1(5)
C30 C29 H29 . 119.9
C28 C29 H29 . 119.9
C31 C30 C29 . 119.6(4)
C31 C30 H30 . 120.2
C29 C30 H30 . 120.2
C30 C31 C32 . 121.0(4)
C30 C31 H31 . 119.5
C32 C31 H31 . 119.5
C27 C32 C31 . 120.7(4)
C27 C32 H32 . 119.7
C31 C32 H32 . 119.7
C34 C33 C38 . 117.3(3)
C34 C33 C5 . 122.1(3)
C38 C33 C5 . 120.6(3)
C35 C34 C33 . 121.8(4)
C35 C34 H34 . 119.1
C33 C34 H34 . 119.1
C36 C35 C34 . 119.6(4)
C36 C35 H35 . 120.2
C34 C35 H35 . 120.2
C35 C36 C37 . 120.0(4)
C35 C36 H36 . 120.0
C37 C36 H36 . 120.0
C36 C37 C38 . 119.9(4)
C36 C37 H37 . 120.0
C38 C37 H37 . 120.0
C37 C38 C33 . 121.4(4)
C37 C38 H38 . 119.3
C33 C38 H38 . 119.3
O4 C39 C44 . 105.1(3)
O4 C39 C45 . 111.1(3)
C44 C39 C45 . 112.5(3)
O4 C39 C40 . 110.4(2)
C44 C39 C40 . 108.2(2)
C45 C39 C40 . 109.5(2)
C51 C40 C41 . 109.1(2)
C51 C40 C39 . 108.7(2)
C41 C40 C39 . 112.2(2)
C51 C40 H40 . 109.0
C41 C40 H40 . 109.0
C39 C40 H40 . 109.0
C58 C41 C40 . 112.3(2)
C58 C41 C42 . 110.0(2)
C40 C41 C42 . 111.5(2)
C58 C41 H41 . 107.6
C40 C41 H41 . 107.6
C42 C41 H41 . 107.6
C64 C42 C41 . 109.4(2)
C64 C42 C43 . 107.6(2)
C41 C42 C43 . 113.0(2)
C64 C42 H42 . 108.9
C41 C42 H42 . 108.9
C43 C42 H42 . 108.9
C71 C43 C44 . 113.1(3)
C71 C43 C42 . 109.0(2)
C44 C43 C42 . 111.0(2)
C71 C43 H43 . 107.9
C44 C43 H43 . 107.9
C42 C43 H43 . 107.9
C39 C44 C43 . 112.3(3)
C39 C44 H44A . 109.2
C43 C44 H44A . 109.2
C39 C44 H44B . 109.2
C43 C44 H44B . 109.2
H44A C44 H44B . 107.9
C50 C45 C46 . 118.2(3)
C50 C45 C39 . 120.9(3)
C46 C45 C39 . 120.8(3)
C45 C46 C47 . 120.1(4)
C45 C46 H46 . 119.9
C47 C46 H46 . 119.9
C48 C47 C46 . 120.9(4)
C48 C47 H47 . 119.5
C46 C47 H47 . 119.5
C47 C48 C49 . 119.3(4)
C47 C48 H48 . 120.4
C49 C48 H48 . 120.4
C48 C49 C50 . 120.3(4)
C48 C49 H49 . 119.9
C50 C49 H49 . 119.9
C45 C50 C49 . 121.1(4)
C45 C50 H50 . 119.4
C49 C50 H50 . 119.4
O5 C51 O5 1 0.0(2)
O5 C51 C52 1 120.0(3)
O5 C51 C52 . 120.0(3)
O5 C51 C40 1 117.3(3)
O5 C51 C40 . 117.3(3)
C52 C51 C40 . 122.7(3)
C53 C52 C57 . 118.1(3)
C53 C52 C51 . 124.1(3)
C57 C52 C51 . 117.8(3)
C54 C53 C52 . 120.8(4)
C54 C53 H53 . 119.6
C52 C53 H53 . 119.6
C55 C54 C53 . 120.4(4)
C55 C54 H54 . 119.8
C53 C54 H54 . 119.8
C56 C55 C54 . 119.6(4)
C56 C55 H55 . 120.2
C54 C55 H55 . 120.2
C55 C56 C57 . 120.9(4)
C55 C56 H56 . 119.6
C57 C56 H56 . 119.6
C56 C57 C52 . 120.2(4)
C56 C57 H57 . 119.9
C52 C57 H57 . 119.9
C63 C58 C59 . 116.9(3)
C63 C58 C41 . 121.7(3)
C59 C58 C41 . 121.4(3)
C60 C59 C58 . 121.9(3)
C60 C59 H59 . 119.0
C58 C59 H59 . 119.0
C61 C60 C59 . 119.5(4)
C61 C60 H60 . 120.2
C59 C60 H60 . 120.2
C62 C61 C60 . 119.6(4)
C62 C61 H61 . 120.2
C60 C61 H61 . 120.2
C61 C62 C63 . 120.7(4)
C61 C62 H62 . 119.6
C63 C62 H62 . 119.6
C58 C63 C62 . 121.2(4)
C58 C63 H63 . 119.4
C62 C63 H63 . 119.4
O6 C64 C65 . 119.9(3)
O6 C64 C42 . 117.9(3)
C65 C64 C42 . 122.2(3)
C66 C65 C70 . 117.3(3)
C66 C65 C64 . 124.3(3)
C70 C65 C64 . 118.4(3)
C65 C66 C67 . 121.3(4)
C65 C66 H66 . 119.4
C67 C66 H66 . 119.4
C68 C67 C66 . 120.0(4)
C68 C67 H67 . 120.0
C66 C67 H67 . 120.0
C67 C68 C69 . 120.3(4)
C67 C68 H68 . 119.8
C69 C68 H68 . 119.8
C68 C69 C70 . 119.6(4)
C68 C69 H69 . 120.2
C70 C69 H69 . 120.2
C69 C70 C65 . 121.5(3)
C69 C70 H70 . 119.3
C65 C70 H70 . 119.3
C72 C71 C76 . 117.8(3)
C72 C71 C43 . 121.9(3)
C76 C71 C43 . 120.1(3)
C73 C72 C71 . 120.9(4)
C73 C72 H72 . 119.5
C71 C72 H72 . 119.5
C74 C73 C72 . 120.4(4)
C74 C73 H73 . 119.8
C72 C73 H73 . 119.8
C73 C74 C75 . 119.8(4)
C73 C74 H74 . 120.1
C75 C74 H74 . 120.1
C76 C75 C74 . 119.6(4)
C76 C75 H75 . 120.2
C74 C75 H75 . 120.2
C75 C76 C71 . 121.4(4)
C75 C76 H76 . 119.3
C71 C76 H76 . 119.3
Cl2 C77 Cl1 . 107.9(4)
Cl2 C77 H77A . 110.1
Cl1 C77 H77A . 110.1
Cl2 C77 H77B . 110.1
Cl1 C77 H77B . 110.1
H77A C77 H77B . 108.4

loop_
_geom_bond_atom_site_label_1
_geom_bond_atom_site_label_2
_geom_bond_site_symmetry_2
_geom_bond_distance
Cl1 C77 . 1.736(7)
Cl2 C77 . 1.700(7)
O1 C1 . 1.432(3)
O1 H1 . 0.8200
O2 O2 1 0.000(6)
O2 C13 . 1.236(4)
O3 C26 . 1.224(3)
O4 C39 . 1.446(4)
O4 H4 . 0.8200
O5 O5 1 0.000(8)
O5 C51 . 1.230(4)
O6 C64 . 1.229(3)
C1 C6 . 1.520(4)
C1 C7 . 1.529(4)
C1 C2 . 1.557(4)
C2 C13 . 1.517(4)
C2 C3 . 1.545(4)
C2 H2 . 0.9800
C3 C20 . 1.524(4)
C3 C4 . 1.538(4)
C3 H3 . 0.9800
C4 C26 . 1.518(4)
C4 C5 . 1.547(4)
C4 H4A . 0.9800
C5 C33 . 1.509(4)
C5 C6 . 1.531(4)
C5 H5 . 0.9800
C6 H6A . 0.9700
C6 H6B . 0.9700
C7 C12 . 1.383(4)
C7 C8 . 1.384(4)
C8 C9 . 1.379(4)
C8 H8 . 0.9300
C9 C10 . 1.378(5)
C9 H9 . 0.9300
C10 C11 . 1.358(5)
C10 H10 . 0.9300
C11 C12 . 1.386(4)
C11 H11 . 0.9300
C12 H12 . 0.9300
C13 O2 1 1.236(4)
C13 C14 . 1.477(5)
C14 C15 . 1.375(4)
C14 C19 . 1.394(4)
C15 C16 . 1.381(5)
C15 H15 . 0.9300
C16 C17 . 1.358(5)
C16 H16 . 0.9300
C17 C18 . 1.368(5)
C17 H17 . 0.9300
C18 C19 . 1.373(5)
C18 H18 . 0.9300
C19 H19 . 0.9300
C20 C21 . 1.376(4)
C20 C25 . 1.383(4)
C21 C22 . 1.385(5)
C21 H21 . 0.9300
C22 C23 . 1.354(5)
C22 H22 . 0.9300
C23 C24 . 1.366(5)
C23 H23 . 0.9300
C24 C25 . 1.386(4)
C24 H24 . 0.9300
C25 H25 . 0.9300
C26 C27 . 1.485(5)
C27 C28 . 1.366(5)
C27 C32 . 1.380(5)
C28 C29 . 1.390(5)
C28 H28 . 0.9300
C29 C30 . 1.347(6)
C29 H29 . 0.9300
C30 C31 . 1.346(6)
C30 H30 . 0.9300
C31 C32 . 1.381(5)
C31 H31 . 0.9300
C32 H32 . 0.9300
C33 C34 . 1.377(4)
C33 C38 . 1.378(4)
C34 C35 . 1.377(5)
C34 H34 . 0.9300
C35 C36 . 1.365(5)
C35 H35 . 0.9300
C36 C37 . 1.368(5)
C36 H36 . 0.9300
C37 C38 . 1.377(5)
C37 H37 . 0.9300
C38 H38 . 0.9300
C39 C44 . 1.521(4)
C39 C45 . 1.534(4)
C39 C40 . 1.550(4)
C40 C51 . 1.526(4)
C40 C41 . 1.533(4)
C40 H40 . 0.9800
C41 C58 . 1.507(4)
C41 C42 . 1.535(4)
C41 H41 . 0.9800
C42 C64 . 1.527(4)
C42 C43 . 1.549(4)
C42 H42 . 0.9800
C43 C71 . 1.524(4)
C43 C44 . 1.527(4)
C43 H43 . 0.9800
C44 H44A . 0.9700
C44 H44B . 0.9700
C45 C50 . 1.372(5)
C45 C46 . 1.377(5)
C46 C47 . 1.395(5)
C46 H46 . 0.9300
C47 C48 . 1.359(5)
C47 H47 . 0.9300
C48 C49 . 1.360(5)
C48 H48 . 0.9300
C49 C50 . 1.390(5)
C49 H49 . 0.9300
C50 H50 . 0.9300
C51 O5 1 1.230(4)
C51 C52 . 1.477(5)
C52 C53 . 1.385(4)
C52 C57 . 1.388(4)
C53 C54 . 1.372(5)
C53 H53 . 0.9300
C54 C55 . 1.364(5)
C54 H54 . 0.9300
C55 C56 . 1.363(5)
C55 H55 . 0.9300
C56 C57 . 1.375(5)
C56 H56 . 0.9300
C57 H57 . 0.9300
C58 C63 . 1.376(4)
C58 C59 . 1.393(4)
C59 C60 . 1.381(5)
C59 H59 . 0.9300
C60 C61 . 1.370(6)
C60 H60 . 0.9300
C61 C62 . 1.364(6)
C61 H61 . 0.9300
C62 C63 . 1.383(6)
C62 H62 . 0.9300
C63 H63 . 0.9300
C64 C65 . 1.482(4)
C65 C66 . 1.377(4)
C65 C70 . 1.381(4)
C66 C67 . 1.377(5)
C66 H66 . 0.9300
C67 C68 . 1.356(5)
C67 H67 . 0.9300
C68 C69 . 1.361(5)
C68 H68 . 0.9300
C69 C70 . 1.376(5)
C69 H69 . 0.9300
C70 H70 . 0.9300
C71 C72 . 1.376(4)
C71 C76 . 1.385(4)
C72 C73 . 1.376(5)
C72 H72 . 0.9300
C73 C74 . 1.359(5)
C73 H73 . 0.9300
C74 C75 . 1.377(6)
C74 H74 . 0.9300
C75 C76 . 1.370(5)
C75 H75 . 0.9300
C76 H76 . 0.9300
C77 H77A . 0.9700
C77 H77B . 0.9700

loop_
_geom_hbond_atom_site_label_D
_geom_hbond_atom_site_label_H
_geom_hbond_atom_site_label_A
_geom_hbond_site_symmetry_A
_geom_hbond_distance_DH
_geom_hbond_distance_HA
_geom_hbond_distance_DA
_geom_hbond_angle_DHA
O1 H1 O2 1 0.82 2.12 2.701(4) 128.1
O4 H4 O5 1 0.82 2.19 2.759(4) 127.0
